data_2234314
loop_
_publ_author_name
'Ghorbani, Mohammad Hassan'

_publ_section_title
;
 Methyl 2,2-dimethoxy-5,5-bis(methylsulfanyl)-3-oxopent-4-enedithioate
;
_journal_coeditor_code LH5419
_journal_issue 4
_journal_name_full 'Acta Crystallographica Section E'
_journal_page_first o1133
_journal_paper_doi 10.1107/S1600536812011282
_journal_volume 68
_journal_year 2012
_chemical_formula_iupac 'C10 H16 O3 S4'
_chemical_formula_moiety 'C10 H16 O3 S4'
_chemical_formula_sum 'C10 H16 O3 S4'
_chemical_formula_weight 312.47
_chemical_name_systematic
;
Methyl 2,2-dimethoxy-5,5-bis(methylsulfanyl)-3-oxopent-4-enedithioate
;
_space_group_IT_number 2
_symmetry_cell_setting triclinic
_symmetry_space_group_name_Hall '-P 1'
_symmetry_space_group_name_H-M 'P -1'
_atom_sites_solution_hydrogens geom
_atom_sites_solution_primary direct
_atom_sites_solution_secondary difmap
_audit_creation_method SHELXL-97
_cell_angle_alpha 70.426(5)
_cell_angle_beta 88.549(5)
_cell_angle_gamma 76.081(5)
_cell_formula_units_Z 2
_cell_length_a 7.114(5)
_cell_length_b 10.404(5)
_cell_length_c 11.151(5)
_cell_measurement_reflns_used 6660
_cell_measurement_temperature 291(2)
_cell_measurement_theta_max 28.48
_cell_measurement_theta_min 1.75
_cell_volume 753.4(7)
_computing_cell_refinement 'X-AREA (Stoe & Cie, 2005)'
_computing_data_collection 'X-AREA (Stoe & Cie, 2005)'
_computing_data_reduction 'X-AREA (Stoe & Cie, 2005)'
_computing_molecular_graphics 'SHELXTL (Sheldrick, 2008)'
_computing_publication_material 'SHELXTL (Sheldrick, 2008) and PLATON (Spek, 2009)'
_computing_structure_refinement 'SHELXTL (Sheldrick, 2008)'
_computing_structure_solution 'SHELXTL (Sheldrick, 2008)'
_diffrn_ambient_temperature 291(2)
_diffrn_detector_area_resol_mean 0.15
_diffrn_measured_fraction_theta_full 0.981
_diffrn_measured_fraction_theta_max 0.981
_diffrn_measurement_device_type 'Stoe IPDS II Image Plate'
_diffrn_measurement_method '\w scans'
_diffrn_radiation_monochromator graphite
_diffrn_radiation_source 'fine-focus sealed tube'
_diffrn_radiation_type MoK\a
_diffrn_radiation_wavelength 0.71069
_diffrn_reflns_av_R_equivalents 0.0363
_diffrn_reflns_av_sigmaI/netI 0.0618
_diffrn_reflns_limit_h_max 8
_diffrn_reflns_limit_h_min -9
_diffrn_reflns_limit_k_max 11
_diffrn_reflns_limit_k_min -14
_diffrn_reflns_limit_l_max 15
_diffrn_reflns_limit_l_min -15
_diffrn_reflns_number 8030
_diffrn_reflns_theta_full 29.21
_diffrn_reflns_theta_max 29.21
_diffrn_reflns_theta_min 1.94
_diffrn_standards_number 0
_exptl_absorpt_coefficient_mu 0.624
_exptl_absorpt_correction_T_max 1.000
_exptl_absorpt_correction_T_min 0.927
_exptl_absorpt_correction_type multi-scan
_exptl_absorpt_process_details '[MULABS (Blessing, 1995) in PLATON (Spek, 2009)]'
_exptl_crystal_colour orange
_exptl_crystal_density_diffrn 1.377
_exptl_crystal_density_method 'not measured'
_exptl_crystal_description block
_exptl_crystal_F_000 328
_exptl_crystal_size_max 0.35
_exptl_crystal_size_mid 0.25
_exptl_crystal_size_min 0.12
_refine_diff_density_max 0.294
_refine_diff_density_min -0.354
_refine_ls_extinction_coef 0.098(4)
_refine_ls_extinction_expression Fc^*^=kFc[1+0.001xFc^2^\l^3^/sin(2\q)]^-1/4^
_refine_ls_extinction_method 'SHELXTL (Sheldrick, 2008)'
_refine_ls_goodness_of_fit_ref 0.814
_refine_ls_hydrogen_treatment constr
_refine_ls_matrix_type full
_refine_ls_number_parameters 160
_refine_ls_number_reflns 4016
_refine_ls_number_restraints 0
_refine_ls_restrained_S_all 0.814
_refine_ls_R_factor_all 0.0724
_refine_ls_R_factor_gt 0.0370
_refine_ls_shift/su_max 0.001
_refine_ls_shift/su_mean 0.000
_refine_ls_structure_factor_coef Fsqd
_refine_ls_weighting_details 'calc w=1/[\s^2^(Fo^2^)+(0.0464P)^2^] where P=(Fo^2^+2Fc^2^)/3'
_refine_ls_weighting_scheme calc
_refine_ls_wR_factor_gt 0.0788
_refine_ls_wR_factor_ref 0.0853
_reflns_number_gt 2376
_reflns_number_total 4016
_reflns_threshold_expression I>2\s(I)
_cod_data_source_file lh5419.cif
_cod_data_source_block I
_cod_database_code 2234314
_cod_database_fobs_code 2234314

loop_
_symmetry_equiv_pos_as_xyz
'x, y, z'
'-x, -y, -z'

loop_
_atom_site_type_symbol
_atom_site_label
_atom_site_fract_x
_atom_site_fract_y
_atom_site_fract_z
_atom_site_U_iso_or_equiv
_atom_site_adp_type
_atom_site_calc_flag
_atom_site_refinement_flags
_atom_site_occupancy
_atom_site_symmetry_multiplicity
S S1 0.73599(10) 0.20993(7) 0.01253(5) 0.0735(2) Uani d . 1 1
S S2 0.42779(7) 0.09542(6) 0.16747(5) 0.05140(15) Uani d . 1 1
S S3 1.01352(9) 0.53934(5) 0.25872(6) 0.06605(19) Uani d . 1 1
S S4 0.64728(11) 0.49989(6) 0.37727(7) 0.0726(2) Uani d . 1 1
O O1 0.68814(17) -0.01078(11) 0.36259(10) 0.0372(3) Uani d . 1 1
O O2 0.96657(17) 0.04619(12) 0.26878(12) 0.0408(3) Uani d . 1 1
O O3 0.5813(2) 0.25685(14) 0.36536(15) 0.0587(4) Uani d . 1 1
C C1 0.8446(3) 0.43725(18) 0.29937(17) 0.0441(4) Uani d . 1 1
C C2 0.8648(3) 0.31478(17) 0.27448(17) 0.0413(4) Uani d . 1 1
H H2A 0.9721 0.2856 0.2321 0.050 Uiso calc R 1 1
C C3 0.7282(3) 0.22942(17) 0.31072(16) 0.0375(4) Uani d . 1 1
C C4 0.7663(2) 0.09135(16) 0.27575(15) 0.0334(4) Uani d . 1 1
C C5 0.6516(3) 0.13253(17) 0.14738(16) 0.0389(4) Uani d . 1 1
C C8 0.7610(3) -0.0573(2) 0.49293(17) 0.0560(5) Uani d . 1 1
H H8A 0.6878 -0.1188 0.5459 0.084 Uiso calc R 1 1
H H8B 0.7489 0.0228 0.5198 0.084 Uiso calc R 1 1
H H8C 0.8951 -0.1068 0.5003 0.084 Uiso calc R 1 1
C C10 0.3143(4) 0.1743(3) 0.0087(2) 0.0780(8) Uani d . 1 1
H H10A 0.1804 0.1711 0.0115 0.117 Uiso calc R 1 1
H H10B 0.3792 0.1234 -0.0443 0.117 Uiso calc R 1 1
H H10C 0.3226 0.2705 -0.0256 0.117 Uiso calc R 1 1
C C9 1.0298(3) -0.0851(2) 0.2456(2) 0.0613(6) Uani d . 1 1
H H9A 1.1668 -0.1037 0.2344 0.092 Uiso calc R 1 1
H H9B 0.9620 -0.0795 0.1699 0.092 Uiso calc R 1 1
H H9C 1.0029 -0.1597 0.3169 0.092 Uiso calc R 1 1
C C6 0.6874(5) 0.6611(3) 0.3888(3) 0.0985(10) Uani d . 1 1
H H6A 0.5826 0.7025 0.4307 0.148 Uiso calc R 1 1
H H6B 0.6935 0.7258 0.3048 0.148 Uiso calc R 1 1
H H6C 0.8074 0.6404 0.4371 0.148 Uiso calc R 1 1
C C7 1.1925(4) 0.4482(2) 0.1811(3) 0.0852(9) Uani d . 1 1
H H7A 1.2948 0.4960 0.1584 0.128 Uiso calc R 1 1
H H7B 1.1343 0.4456 0.1055 0.128 Uiso calc R 1 1
H H7C 1.2449 0.3538 0.2377 0.128 Uiso calc R 1 1

loop_
_atom_site_aniso_label
_atom_site_aniso_U_11
_atom_site_aniso_U_22
_atom_site_aniso_U_33
_atom_site_aniso_U_12
_atom_site_aniso_U_13
_atom_site_aniso_U_23
S1 0.0834(5) 0.0964(5) 0.0390(3) -0.0415(4) 0.0117(3) -0.0079(3)
S2 0.0411(3) 0.0690(3) 0.0499(3) -0.0187(2) -0.0013(2) -0.0237(2)
S3 0.0678(4) 0.0399(3) 0.0965(4) -0.0292(3) 0.0069(3) -0.0199(3)
S4 0.0997(5) 0.0515(3) 0.0917(4) -0.0384(3) 0.0445(4) -0.0454(3)
O1 0.0419(7) 0.0372(6) 0.0357(6) -0.0189(5) 0.0029(5) -0.0103(5)
O2 0.0325(7) 0.0375(6) 0.0579(8) -0.0118(5) 0.0069(5) -0.0215(5)
O3 0.0575(9) 0.0548(8) 0.0845(10) -0.0257(7) 0.0302(8) -0.0437(8)
C1 0.0525(12) 0.0352(9) 0.0463(10) -0.0178(8) 0.0009(8) -0.0107(8)
C2 0.0442(10) 0.0342(9) 0.0492(10) -0.0157(8) 0.0052(8) -0.0148(8)
C3 0.0400(10) 0.0349(8) 0.0426(9) -0.0127(7) 0.0045(8) -0.0172(7)
C4 0.0352(9) 0.0324(8) 0.0376(9) -0.0145(7) 0.0062(7) -0.0144(7)
C5 0.0448(10) 0.0384(9) 0.0380(9) -0.0142(8) 0.0055(8) -0.0162(7)
C8 0.0655(14) 0.0600(12) 0.0385(10) -0.0258(11) -0.0055(9) -0.0037(9)
C10 0.0661(16) 0.1023(19) 0.0638(15) -0.0090(14) -0.0242(12) -0.0321(14)
C9 0.0508(13) 0.0486(11) 0.0964(17) -0.0121(10) 0.0180(12) -0.0407(11)
C6 0.156(3) 0.0589(14) 0.117(2) -0.0552(17) 0.061(2) -0.0600(16)
C7 0.0551(14) 0.0504(13) 0.144(3) -0.0216(11) 0.0270(15) -0.0208(15)

loop_
_atom_type_symbol
_atom_type_description
_atom_type_scat_dispersion_real
_atom_type_scat_dispersion_imag
_atom_type_scat_source
C C 0.0033 0.0016 'International Tables Vol C Tables 4.2.6.8 and 6.1.1.4'
H H 0.0000 0.0000 'International Tables Vol C Tables 4.2.6.8 and 6.1.1.4'
O O 0.0106 0.0060 'International Tables Vol C Tables 4.2.6.8 and 6.1.1.4'
S S 0.1246 0.1234 'International Tables Vol C Tables 4.2.6.8 and 6.1.1.4'

loop_
_geom_angle_atom_site_label_1
_geom_angle_atom_site_label_2
_geom_angle_atom_site_label_3
_geom_angle
C5 S2 C10 102.90(11)
C1 S3 C7 104.16(11)
C1 S4 C6 104.69(12)
C4 O1 C8 116.18(13)
C4 O2 C9 115.01(13)
C2 C1 S4 121.38(15)
C2 C1 S3 123.12(16)
S4 C1 S3 115.49(11)
C1 C2 C3 122.98(18)
C1 C2 H2A 118.5
C3 C2 H2A 118.5
O3 C3 C2 124.82(16)
O3 C3 C4 116.89(15)
C2 C3 C4 118.28(16)
O1 C4 O2 112.90(13)
O1 C4 C5 105.88(13)
O2 C4 C5 113.20(14)
O1 C4 C3 111.57(14)
O2 C4 C3 107.27(13)
C5 C4 C3 105.87(13)
C4 C5 S1 121.73(14)
C4 C5 S2 112.04(12)
S1 C5 S2 126.14(11)
O1 C8 H8A 109.5
O1 C8 H8B 109.5
H8A C8 H8B 109.5
O1 C8 H8C 109.5
H8A C8 H8C 109.5
H8B C8 H8C 109.5
S2 C10 H10A 109.5
S2 C10 H10B 109.5
H10A C10 H10B 109.5
S2 C10 H10C 109.5
H10A C10 H10C 109.5
H10B C10 H10C 109.5
O2 C9 H9A 109.5
O2 C9 H9B 109.5
H9A C9 H9B 109.5
O2 C9 H9C 109.5
H9A C9 H9C 109.5
H9B C9 H9C 109.5
S4 C6 H6A 109.5
S4 C6 H6B 109.5
H6A C6 H6B 109.5
S4 C6 H6C 109.5
H6A C6 H6C 109.5
H6B C6 H6C 109.5
S3 C7 H7A 109.5
S3 C7 H7B 109.5
H7A C7 H7B 109.5
S3 C7 H7C 109.5
H7A C7 H7C 109.5
H7B C7 H7C 109.5

loop_
_geom_bond_atom_site_label_1
_geom_bond_atom_site_label_2
_geom_bond_distance
S1 C5 1.6264(19)
S2 C5 1.719(2)
S2 C10 1.800(2)
S3 C1 1.744(2)
S3 C7 1.784(3)
S4 C1 1.740(2)
S4 C6 1.814(2)
O1 C4 1.3941(19)
O1 C8 1.436(2)
O2 C4 1.398(2)
O2 C9 1.439(2)
O3 C3 1.219(2)
C1 C2 1.367(2)
C2 C3 1.432(2)
C2 H2A 0.9300
C3 C4 1.572(2)
C4 C5 1.542(2)
C8 H8A 0.9600
C8 H8B 0.9600
C8 H8C 0.9600
C10 H10A 0.9600
C10 H10B 0.9600
C10 H10C 0.9600
C9 H9A 0.9600
C9 H9B 0.9600
C9 H9C 0.9600
C6 H6A 0.9600
C6 H6B 0.9600
C6 H6C 0.9600
C7 H7A 0.9600
C7 H7B 0.9600
C7 H7C 0.9600

loop_
_geom_hbond_atom_site_label_D
_geom_hbond_atom_site_label_H
_geom_hbond_atom_site_label_A
_geom_hbond_site_symmetry_A
_geom_hbond_distance_DH
_geom_hbond_distance_HA
_geom_hbond_distance_DA
_geom_hbond_angle_DHA
_geom_hbond_publ_flag
C6 H6A O3 2_666 0.96 2.64 3.523(3) 152.7 y
C7 H7C O3 1_655 0.96 2.61 3.276(4) 126.6 y
C8 H8A O3 2_656 0.96 2.64 3.575(3) 164.0 y

loop_
_geom_torsion_atom_site_label_1
_geom_torsion_atom_site_label_2
_geom_torsion_atom_site_label_3
_geom_torsion_atom_site_label_4
_geom_torsion
C6 S4 C1 C2 179.44(18)
C6 S4 C1 S3 0.46(16)
C7 S3 C1 C2 1.4(2)
C7 S3 C1 S4 -179.66(13)
S4 C1 C2 C3 -0.4(3)
S3 C1 C2 C3 178.45(13)
C1 C2 C3 O3 0.8(3)
C1 C2 C3 C4 179.49(16)
C8 O1 C4 O2 60.83(19)
C8 O1 C4 C5 -174.79(15)
C8 O1 C4 C3 -60.07(19)
C9 O2 C4 O1 52.8(2)
C9 O2 C4 C5 -67.44(19)
C9 O2 C4 C3 176.15(15)
O3 C3 C4 O1 -30.0(2)
C2 C3 C4 O1 151.22(14)
O3 C3 C4 O2 -154.10(16)
C2 C3 C4 O2 27.09(19)
O3 C3 C4 C5 84.76(19)
C2 C3 C4 C5 -94.06(18)
O1 C4 C5 S1 -160.45(12)
O2 C4 C5 S1 -36.26(19)
C3 C4 C5 S1 80.98(17)
O1 C4 C5 S2 22.77(16)
O2 C4 C5 S2 146.96(11)
C3 C4 C5 S2 -95.80(14)
C10 S2 C5 C4 172.39(14)
C10 S2 C5 S1 -4.21(16)

loop_
_cod_related_entry_id
_cod_related_entry_database
_cod_related_entry_code
1 ChemSpider 30657616
